data_7118137
loop_
_publ_author_name
'Hu, Xiao-Li'
'Qin, Chao'
'Wang, Xin-Long'
'Shao, Kui-Zhan'
'Su, Zhong-Min'

_publ_section_title
;
 A luminescent dye@MOF as a dual-emitting platform for sensing explosives.
;
_journal_issue 99
_journal_name_full 'Chemical communications (Cambridge, England)'
_journal_page_first 17521
_journal_page_last 17524
_journal_paper_doi 10.1039/c5cc07004j
_journal_volume 51
_journal_year 2015
_chemical_formula_sum 'C46 H25 N2.5 O16 Zn4'
_chemical_formula_weight 1130.17
_chemical_name_systematic
;
 ?
;
_space_group_crystal_system monoclinic
_space_group_IT_number 14
_space_group_name_Hall '-P 2ybc'
_space_group_name_H-M_alt 'P 1 21/c 1'
_symmetry_space_group_name_Hall '-P 2ybc'
_symmetry_space_group_name_H-M 'P 1 21/c 1'
_atom_sites_solution_hydrogens geom
_atom_sites_solution_primary direct
_atom_sites_solution_secondary difmap
_audit_creation_method SHELXL-97
_audit_update_record
;
2015-08-19 deposited with the CCDC.
2015-09-21 downloaded from the CCDC.
;
_cell_angle_alpha 90.00
_cell_angle_beta 109.956(5)
_cell_angle_gamma 90.00
_cell_formula_units_Z 4
_cell_length_a 24.736(7)
_cell_length_b 21.701(7)
_cell_length_c 25.337(7)
_cell_measurement_reflns_used 72583
_cell_measurement_temperature 296(2)
_cell_measurement_theta_max 25
_cell_measurement_theta_min 0.9
_cell_volume 12784(7)
_computing_cell_refinement 'Bruker SAINT'
_computing_data_collection 'Bruker APEX2'
_computing_data_reduction 'Bruker SAINT'
_computing_molecular_graphics Diamond
_computing_publication_material 'SHELXTL (Sheldrick, 2008)'
_computing_structure_refinement 'SHELXL-97 (Sheldrick, 2008)'
_computing_structure_solution 'SHELXS-97 (Sheldrick, 2008)'
_diffrn_ambient_temperature 296(2)
_diffrn_measured_fraction_theta_full 0.997
_diffrn_measured_fraction_theta_max 0.997
_diffrn_measurement_device_type 'Bruker SMART Apex II CCD Detector'
_diffrn_measurement_method \w
_diffrn_radiation_monochromator graphite
_diffrn_radiation_source 'fine-focus sealed tube'
_diffrn_radiation_type MoK\a
_diffrn_radiation_wavelength 0.71073
_diffrn_reflns_av_R_equivalents 0.0991
_diffrn_reflns_av_sigmaI/netI 0.1354
_diffrn_reflns_limit_h_max 29
_diffrn_reflns_limit_h_min -27
_diffrn_reflns_limit_k_max 17
_diffrn_reflns_limit_k_min -25
_diffrn_reflns_limit_l_max 28
_diffrn_reflns_limit_l_min -30
_diffrn_reflns_number 72583
_diffrn_reflns_theta_full 25.00
_diffrn_reflns_theta_max 25.00
_diffrn_reflns_theta_min 0.88
_exptl_absorpt_coefficient_mu 0.768
_exptl_absorpt_correction_T_max 0.8311
_exptl_absorpt_correction_T_min 0.8253
_exptl_absorpt_correction_type multi-scan
_exptl_absorpt_process_details 'SADABS, Sheldrick (2008)'
_exptl_crystal_colour yellow
_exptl_crystal_density_diffrn 0.587
_exptl_crystal_density_method 'not measured'
_exptl_crystal_description block
_exptl_crystal_F_000 2266
_exptl_crystal_size_max 0.26
_exptl_crystal_size_mid 0.25
_exptl_crystal_size_min 0.25
_refine_diff_density_max 0.464
_refine_diff_density_min -0.427
_refine_diff_density_rms 0.048
_refine_ls_extinction_coef 0.000017(6)
_refine_ls_extinction_expression Fc^*^=kFc[1+0.001xFc^2^\l^3^/sin(2\q)]^-1/4^
_refine_ls_extinction_method SHELXL
_refine_ls_goodness_of_fit_ref 0.778
_refine_ls_hydrogen_treatment constr
_refine_ls_matrix_type full
_refine_ls_number_parameters 632
_refine_ls_number_reflns 22447
_refine_ls_number_restraints 2632
_refine_ls_restrained_S_all 0.796
_refine_ls_R_factor_all 0.0958
_refine_ls_R_factor_gt 0.0454
_refine_ls_shift/su_max 0.002
_refine_ls_shift/su_mean 0.000
_refine_ls_structure_factor_coef Fsqd
_refine_ls_weighting_details 'calc w=1/[\s^2^(Fo^2^)+(0.0414P)^2^+0.0000P] where P=(Fo^2^+2Fc^2^)/3'
_refine_ls_weighting_scheme calc
_refine_ls_wR_factor_gt 0.0921
_refine_ls_wR_factor_ref 0.0999
_reflns_number_gt 10828
_reflns_number_total 22447
_reflns_threshold_expression >2\s(I)
_cod_data_source_file c5cc07004j2.cif
_cod_data_source_block 1
_cod_original_cell_volume 12785(6)
_cod_original_formula_sum 'C46 H25 N2.50 O16 Zn4'
_cod_database_code 7118137
_platon_squeeze_void_probe_radius 1.20

loop_
_symmetry_equiv_pos_as_xyz
'x, y, z'
'-x, y+1/2, -z+1/2'
'-x, -y, -z'
'x, -y-1/2, z-1/2'

loop_
_atom_site_label
_atom_site_type_symbol
_atom_site_fract_x
_atom_site_fract_y
_atom_site_fract_z
_atom_site_U_iso_or_equiv
_atom_site_adp_type
_atom_site_occupancy
_atom_site_symmetry_multiplicity
_atom_site_calc_flag
_atom_site_refinement_flags
C1 C -0.18319(16) 0.40285(19) -0.06848(14) 0.0561(10) Uani 1 1 d U
C2 C -0.12732(17) 0.3867(2) -0.04752(15) 0.0694(11) Uani 1 1 d U
H2A H -0.1052 0.3897 -0.0706 0.083 Uiso 1 1 calc R
C3 C -0.10132(17) 0.3658(2) 0.00695(16) 0.0731(10) Uani 1 1 d U
H3A H -0.0623 0.3564 0.0205 0.088 Uiso 1 1 calc R
C4 C -0.13428(17) 0.3592(2) 0.04064(16) 0.0666(10) Uani 1 1 d U
C5 C -0.19134(17) 0.3747(2) 0.02104(15) 0.0718(10) Uani 1 1 d U
H5A H -0.2134 0.3712 0.0441 0.086 Uiso 1 1 calc R
C6 C -0.21603(17) 0.3960(2) -0.03387(15) 0.0693(11) Uani 1 1 d U
H6A H -0.2550 0.4057 -0.0476 0.083 Uiso 1 1 calc R
C7 C 0.05614(16) 0.4103(2) 0.18465(15) 0.0591(10) Uani 1 1 d U
C8 C 0.01048(16) 0.4475(2) 0.15812(16) 0.0732(11) Uani 1 1 d U
H8A H 0.0159 0.4899 0.1589 0.088 Uiso 1 1 calc R
C9 C -0.04341(17) 0.4239(2) 0.13026(16) 0.0757(11) Uani 1 1 d U
H9A H -0.0738 0.4504 0.1126 0.091 Uiso 1 1 calc R
C10 C -0.05237(17) 0.3615(2) 0.12853(15) 0.0693(10) Uani 1 1 d U
C11 C -0.00614(17) 0.3236(2) 0.15507(16) 0.0784(11) Uani 1 1 d U
H11A H -0.0116 0.2812 0.1539 0.094 Uiso 1 1 calc R
C12 C 0.04777(17) 0.3471(2) 0.18325(15) 0.0720(11) Uani 1 1 d U
H12A H 0.0782 0.3208 0.2011 0.086 Uiso 1 1 calc R
C13 C -0.17369(15) 0.18488(19) 0.15777(15) 0.0569(10) Uani 1 1 d U
C14 C -0.13902(16) 0.2286(2) 0.19406(16) 0.0713(11) Uani 1 1 d U
H14A H -0.1295 0.2233 0.2326 0.086 Uiso 1 1 calc R
C15 C -0.11875(16) 0.2788(2) 0.17457(16) 0.0729(10) Uani 1 1 d U
H15A H -0.0969 0.3082 0.1995 0.088 Uiso 1 1 calc R
C16 C -0.13088(16) 0.2858(2) 0.11708(16) 0.0690(10) Uani 1 1 d U
C17 C -0.16547(16) 0.2434(2) 0.08101(16) 0.0717(10) Uani 1 1 d U
H17A H -0.1743 0.2484 0.0425 0.086 Uiso 1 1 calc R
C18 C -0.18745(16) 0.1933(2) 0.10089(15) 0.0674(11) Uani 1 1 d U
H18A H -0.2115 0.1655 0.0758 0.081 Uiso 1 1 calc R
C19 C -0.20897(18) 0.4256(2) -0.12723(15) 0.0564(10) Uani 1 1 d U
C20 C -0.19521(15) 0.1294(2) 0.18066(16) 0.0545(10) Uani 1 1 d U
C21 C 0.11480(18) 0.4357(2) 0.21305(16) 0.0580(11) Uani 1 1 d U
C22 C -0.30697(16) 0.6258(2) -0.43358(15) 0.0597(10) Uani 1 1 d U
C23 C -0.30898(17) 0.6889(2) -0.44037(16) 0.0714(11) Uani 1 1 d U
H23A H -0.2900 0.7144 -0.4102 0.086 Uiso 1 1 calc R
C24 C -0.33896(17) 0.7141(2) -0.49150(16) 0.0768(11) Uani 1 1 d U
H24A H -0.3394 0.7567 -0.4961 0.092 Uiso 1 1 calc R
C25 C -0.36867(17) 0.6770(2) -0.53638(16) 0.0669(10) Uani 1 1 d U
C26 C -0.36571(17) 0.6150(2) -0.53007(16) 0.0714(10) Uani 1 1 d U
H26A H -0.3852 0.5898 -0.5603 0.086 Uiso 1 1 calc R
C27 C -0.33405(16) 0.5887(2) -0.47923(15) 0.0672(10) Uani 1 1 d U
H27A H -0.3310 0.5461 -0.4758 0.081 Uiso 1 1 calc R
C28 C -0.33271(17) 0.84152(19) -0.66476(14) 0.0547(10) Uani 1 1 d U
C29 C -0.30154(17) 0.7909(2) -0.64087(16) 0.0688(11) Uani 1 1 d U
H29A H -0.2645 0.7867 -0.6418 0.083 Uiso 1 1 calc R
C30 C -0.32304(18) 0.7455(2) -0.61530(16) 0.0738(11) Uani 1 1 d U
H30A H -0.3005 0.7116 -0.5993 0.089 Uiso 1 1 calc R
C31 C -0.37771(18) 0.7505(2) -0.61359(15) 0.0655(10) Uani 1 1 d U
C32 C -0.40976(18) 0.8014(2) -0.63728(16) 0.0736(10) Uani 1 1 d U
H32A H -0.4471 0.8049 -0.6369 0.088 Uiso 1 1 calc R
C33 C -0.38750(18) 0.8484(2) -0.66218(16) 0.0705(11) Uani 1 1 d U
H33A H -0.4091 0.8834 -0.6767 0.085 Uiso 1 1 calc R
C34 C -0.56558(16) 0.63205(18) -0.67812(15) 0.0550(10) Uani 1 1 d U
C35 C -0.55026(16) 0.64466(19) -0.62182(15) 0.0632(10) Uani 1 1 d U
H35A H -0.5764 0.6381 -0.6033 0.076 Uiso 1 1 calc R
C36 C -0.49528(17) 0.6674(2) -0.59241(16) 0.0699(10) Uani 1 1 d U
H36A H -0.4845 0.6733 -0.5538 0.084 Uiso 1 1 calc R
C37 C -0.45689(17) 0.6812(2) -0.61885(16) 0.0650(10) Uani 1 1 d U
C38 C -0.47401(17) 0.6699(2) -0.67602(16) 0.0705(10) Uani 1 1 d U
H38A H -0.4490 0.6791 -0.6952 0.085 Uiso 1 1 calc R
C39 C -0.52748(17) 0.6455(2) -0.70518(16) 0.0695(11) Uani 1 1 d U
H39A H -0.5377 0.6381 -0.7435 0.083 Uiso 1 1 calc R
C40 C -0.27516(16) 0.5960(2) -0.37697(17) 0.0578(10) Uani 1 1 d U
C41 C -0.30996(18) 0.8892(2) -0.69290(15) 0.0516(10) Uani 1 1 d U
C42 C -0.62316(17) 0.6028(2) -0.70827(17) 0.0565(10) Uani 1 1 d U
C43 C -0.48998(18) 0.5304(2) -0.44964(18) 0.0821(12) Uani 1 1 d U
H43A H -0.4836 0.5510 -0.4159 0.098 Uiso 1 1 calc R
C44 C -0.44769(17) 0.4938(2) -0.45707(17) 0.0689(11) Uani 1 1 d U
C45 C -0.45729(17) 0.4638(2) -0.50663(18) 0.0761(12) Uani 1 1 d DU
C46 C -0.38930(19) 0.4870(2) -0.40869(19) 0.0706(11) Uani 1 1 d U
N1 N -0.10777(13) 0.33755(17) 0.09723(12) 0.0728(9) Uani 1 1 d U
N2 N -0.40162(13) 0.70386(16) -0.58895(12) 0.0713(9) Uani 1 1 d U
O1 O -0.17643(12) 0.42507(14) -0.15500(10) 0.0718(8) Uani 1 1 d U
O2 O -0.26016(11) 0.44400(13) -0.14398(9) 0.0644(8) Uani 1 1 d U
O3 O 0.11829(10) 0.49436(14) 0.21548(11) 0.0708(8) Uani 1 1 d U
O4 O 0.15683(10) 0.40012(13) 0.23091(10) 0.0620(7) Uani 1 1 d U
O5 O -0.17347(10) 0.12058(12) 0.23252(9) 0.0592(7) Uani 1 1 d U
O6 O -0.23381(10) 0.09706(12) 0.14698(9) 0.0581(7) Uani 1 1 d U
O7 O -0.26860(11) 0.62950(13) -0.33382(10) 0.0639(7) Uani 1 1 d U
O8 O -0.25994(11) 0.54145(13) -0.37523(10) 0.0614(7) Uani 1 1 d U
O9 O -0.26866(12) 0.87593(12) -0.70933(10) 0.0604(7) Uani 1 1 d U
O10 O -0.33304(11) 0.94203(13) -0.69921(10) 0.0625(7) Uani 1 1 d U
O11 O -0.66333(11) 0.60873(12) -0.68936(10) 0.0605(7) Uani 1 1 d U
O12 O -0.62765(10) 0.57288(13) -0.75246(10) 0.0608(7) Uani 1 1 d U
O13 O -0.35365(12) 0.45132(15) -0.41810(11) 0.0763(8) Uani 1 1 d U
O14 O -0.38197(11) 0.51671(15) -0.36492(12) 0.0831(9) Uani 1 1 d U
O15 O -0.25705(8) 0.49675(11) -0.26382(8) 0.0380(6) Uani 1 1 d U
Zn1 Zn -0.185529(16) 0.45274(2) -0.230567(15) 0.03794(12) Uani 1 1 d .
Zn2 Zn -0.305120(16) 1.021064(19) -0.718710(15) 0.03827(12) Uani 1 1 d .
Zn3 Zn -0.239753(17) 0.58308(2) -0.264171(15) 0.03958(12) Uani 1 1 d .
Zn4 Zn -0.291139(16) 0.46188(2) -0.341244(15) 0.03976(12) Uani 1 1 d .
N3 N -0.4170(3) 0.4226(3) -0.5206(3) 0.1014(18) Uani 0.50 1 d PDU
O16 O -0.4167(4) 0.3679(4) -0.5111(4) 0.174(3) Uani 0.50 1 d PDU
O17 O -0.3862(4) 0.4427(4) -0.5448(3) 0.160(3) Uani 0.50 1 d PDU

loop_
_atom_site_aniso_label
_atom_site_aniso_U_11
_atom_site_aniso_U_22
_atom_site_aniso_U_33
_atom_site_aniso_U_23
_atom_site_aniso_U_13
_atom_site_aniso_U_12
C1 0.049(2) 0.069(2) 0.0402(19) 0.0161(18) 0.0018(17) -0.0099(19)
C2 0.055(2) 0.090(2) 0.0507(19) 0.0221(19) 0.0009(17) -0.0085(19)
C3 0.0547(18) 0.088(2) 0.0566(18) 0.0247(18) -0.0074(17) -0.0130(18)
C4 0.0521(18) 0.077(2) 0.0499(18) 0.0256(17) -0.0090(16) -0.0242(17)
C5 0.0565(19) 0.093(2) 0.0512(18) 0.0274(18) -0.0006(16) -0.0182(18)
C6 0.0505(19) 0.086(2) 0.0528(19) 0.0250(19) -0.0064(17) -0.0108(19)
C7 0.0419(19) 0.064(2) 0.056(2) 0.0119(19) -0.0037(16) -0.0144(19)
C8 0.0510(19) 0.072(2) 0.072(2) 0.0167(19) -0.0096(17) -0.0177(19)
C9 0.0533(18) 0.075(2) 0.0714(19) 0.0249(19) -0.0146(16) -0.0177(18)
C10 0.0516(18) 0.079(2) 0.0549(18) 0.0247(18) -0.0112(16) -0.0268(18)
C11 0.0608(19) 0.074(2) 0.073(2) 0.0277(18) -0.0116(17) -0.0210(19)
C12 0.052(2) 0.070(2) 0.068(2) 0.0201(19) -0.0135(17) -0.0209(19)
C13 0.0438(19) 0.067(2) 0.0454(19) 0.0176(19) -0.0031(16) -0.0213(18)
C14 0.065(2) 0.081(2) 0.0474(19) 0.0221(19) -0.0070(17) -0.031(2)
C15 0.0642(19) 0.079(2) 0.0511(18) 0.0225(18) -0.0124(16) -0.0362(18)
C16 0.0513(18) 0.077(2) 0.0524(18) 0.0251(17) -0.0169(16) -0.0300(17)
C17 0.0620(19) 0.082(2) 0.0496(18) 0.0239(18) -0.0085(16) -0.0331(18)
C18 0.059(2) 0.076(2) 0.0487(19) 0.0165(19) -0.0047(17) -0.0333(19)
C19 0.049(2) 0.070(2) 0.0392(19) 0.0128(19) 0.0011(18) -0.006(2)
C20 0.040(2) 0.068(2) 0.047(2) 0.012(2) 0.0039(17) -0.0132(19)
C21 0.049(2) 0.060(3) 0.055(2) 0.009(2) 0.0046(18) -0.015(2)
C22 0.0572(18) 0.065(2) 0.0452(17) 0.0170(17) 0.0020(15) -0.0130(18)
C23 0.075(2) 0.067(2) 0.0495(18) 0.0151(18) -0.0085(17) -0.0151(19)
C24 0.076(2) 0.070(2) 0.0609(19) 0.0232(18) -0.0078(17) -0.0194(19)
C25 0.0640(18) 0.068(2) 0.0486(17) 0.0247(17) -0.0071(16) -0.0237(18)
C26 0.0691(17) 0.0701(19) 0.0545(16) 0.0127(16) -0.0055(15) -0.0213(17)
C27 0.0662(18) 0.070(2) 0.0514(17) 0.0182(17) 0.0027(16) -0.0115(17)
C28 0.054(2) 0.052(2) 0.0499(19) 0.0184(18) 0.0062(17) -0.0178(19)
C29 0.060(2) 0.068(2) 0.068(2) 0.0269(19) 0.0091(17) -0.0157(19)
C30 0.068(2) 0.068(2) 0.0690(19) 0.0314(18) 0.0022(17) -0.0123(19)
C31 0.0594(19) 0.067(2) 0.0525(17) 0.0248(17) -0.0033(16) -0.0247(18)
C32 0.0611(19) 0.077(2) 0.0720(19) 0.0241(19) 0.0091(17) -0.0152(18)
C33 0.063(2) 0.067(2) 0.072(2) 0.0300(19) 0.0121(18) -0.013(2)
C34 0.051(2) 0.061(2) 0.0437(19) 0.0077(18) 0.0038(17) -0.0220(19)
C35 0.0551(19) 0.072(2) 0.0543(18) 0.0114(18) 0.0075(16) -0.0251(18)
C36 0.0636(18) 0.079(2) 0.0528(17) 0.0135(17) 0.0020(16) -0.0244(17)
C37 0.0581(19) 0.071(2) 0.0517(18) 0.0232(17) 0.0001(16) -0.0238(18)
C38 0.0604(19) 0.083(2) 0.0583(18) 0.0186(18) 0.0082(16) -0.0294(18)
C39 0.060(2) 0.086(2) 0.0479(19) 0.0087(19) -0.0001(17) -0.0268(19)
C40 0.054(2) 0.065(2) 0.0469(19) 0.0176(19) 0.0082(17) -0.0084(19)
C41 0.054(2) 0.047(2) 0.046(2) 0.0132(19) 0.0070(18) -0.014(2)
C42 0.049(2) 0.062(2) 0.052(2) 0.013(2) 0.0076(19) -0.013(2)
C43 0.065(2) 0.088(3) 0.072(2) 0.004(2) -0.0052(19) 0.002(2)
C44 0.054(2) 0.076(2) 0.060(2) 0.021(2) -0.0031(18) -0.0062(19)
C45 0.054(2) 0.087(3) 0.069(2) 0.004(2) -0.0028(19) 0.004(2)
C46 0.061(2) 0.073(2) 0.060(2) 0.019(2) -0.0020(19) -0.007(2)
N1 0.0530(16) 0.0827(19) 0.0560(16) 0.0301(15) -0.0163(14) -0.0321(15)
N2 0.0618(16) 0.0735(18) 0.0543(16) 0.0311(15) -0.0118(14) -0.0335(15)
O1 0.0653(17) 0.099(2) 0.0455(15) 0.0224(15) 0.0122(13) 0.0233(16)
O2 0.0514(15) 0.088(2) 0.0424(14) 0.0145(14) 0.0018(12) 0.0022(15)
O3 0.0411(15) 0.0650(19) 0.0889(18) -0.0038(16) -0.0005(13) -0.0060(15)
O4 0.0403(15) 0.0591(18) 0.0690(16) 0.0030(14) -0.0042(13) -0.0115(14)
O5 0.0565(15) 0.0647(18) 0.0414(14) 0.0193(13) -0.0028(12) -0.0171(13)
O6 0.0521(15) 0.0696(19) 0.0427(14) 0.0092(13) 0.0036(12) -0.0244(14)
O7 0.0738(16) 0.0607(17) 0.0421(14) 0.0070(13) 0.0002(12) -0.0054(14)
O8 0.0644(15) 0.0600(17) 0.0548(14) 0.0148(14) 0.0139(12) 0.0041(14)
O9 0.0670(17) 0.0532(18) 0.0586(15) 0.0215(14) 0.0183(13) -0.0040(15)
O10 0.0660(17) 0.0560(18) 0.0687(16) 0.0202(15) 0.0270(13) -0.0069(15)
O11 0.0512(16) 0.0609(18) 0.0626(16) -0.0047(14) 0.0104(13) -0.0106(14)
O12 0.0506(15) 0.0724(19) 0.0489(15) -0.0030(14) 0.0033(12) -0.0201(14)
O13 0.0569(16) 0.0805(19) 0.0712(16) 0.0168(15) -0.0042(13) 0.0006(15)
O14 0.0644(16) 0.0844(19) 0.0746(16) 0.0078(16) -0.0097(14) -0.0033(15)
O15 0.0380(13) 0.0431(15) 0.0273(11) -0.0001(10) 0.0040(10) 0.0040(11)
Zn1 0.0334(2) 0.0392(3) 0.0335(2) -0.0047(2) 0.00143(18) 0.0037(2)
Zn2 0.0351(2) 0.0388(3) 0.0354(2) 0.0029(2) 0.00485(18) -0.0014(2)
Zn3 0.0397(2) 0.0359(3) 0.0354(2) -0.0004(2) 0.00291(18) 0.0013(2)
Zn4 0.0340(2) 0.0423(3) 0.0334(2) -0.0040(2) -0.00093(18) 0.0070(2)
N3 0.094(3) 0.098(3) 0.097(2) 0.010(2) 0.012(2) -0.005(2)
O16 0.172(4) 0.163(4) 0.177(4) 0.003(3) 0.047(3) -0.003(3)
O17 0.157(4) 0.162(4) 0.160(4) 0.008(3) 0.054(3) -0.006(3)

loop_
_atom_type_symbol
_atom_type_description
_atom_type_scat_dispersion_real
_atom_type_scat_dispersion_imag
_atom_type_scat_source
C C 0.0033 0.0016 'International Tables Vol C Tables 4.2.6.8 and 6.1.1.4'
H H 0.0000 0.0000 'International Tables Vol C Tables 4.2.6.8 and 6.1.1.4'
N N 0.0061 0.0033 'International Tables Vol C Tables 4.2.6.8 and 6.1.1.4'
O O 0.0106 0.0060 'International Tables Vol C Tables 4.2.6.8 and 6.1.1.4'
Zn Zn 0.2839 1.4301 'International Tables Vol C Tables 4.2.6.8 and 6.1.1.4'

loop_
_geom_angle_atom_site_label_1
_geom_angle_atom_site_label_2
_geom_angle_atom_site_label_3
_geom_angle
_geom_angle_site_symmetry_1
_geom_angle_site_symmetry_3
C2 C1 C6 117.7(3) . .
C2 C1 C19 120.8(4) . .
C6 C1 C19 121.5(4) . .
C1 C2 C3 122.9(4) . .
C1 C2 H2A 118.5 . .
C3 C2 H2A 118.5 . .
C4 C3 C2 118.7(4) . .
C4 C3 H3A 120.6 . .
C2 C3 H3A 120.6 . .
C5 C4 C3 120.4(4) . .
C5 C4 N1 120.4(4) . .
C3 C4 N1 119.2(4) . .
C4 C5 C6 119.4(4) . .
C4 C5 H5A 120.3 . .
C6 C5 H5A 120.3 . .
C1 C6 C5 120.9(4) . .
C1 C6 H6A 119.6 . .
C5 C6 H6A 119.6 . .
C8 C7 C12 118.8(4) . .
C8 C7 C21 121.7(4) . .
C12 C7 C21 119.5(4) . .
C7 C8 C9 121.8(4) . .
C7 C8 H8A 119.1 . .
C9 C8 H8A 119.1 . .
C10 C9 C8 120.1(4) . .
C10 C9 H9A 120.0 . .
C8 C9 H9A 120.0 . .
C9 C10 C11 118.3(4) . .
C9 C10 N1 119.5(4) . .
C11 C10 N1 122.1(4) . .
C12 C11 C10 121.7(4) . .
C12 C11 H11A 119.1 . .
C10 C11 H11A 119.1 . .
C11 C12 C7 119.3(4) . .
C11 C12 H12A 120.4 . .
C7 C12 H12A 120.4 . .
C18 C13 C14 118.5(4) . .
C18 C13 C20 121.0(3) . .
C14 C13 C20 120.5(3) . .
C15 C14 C13 121.7(4) . .
C15 C14 H14A 119.1 . .
C13 C14 H14A 119.1 . .
C14 C15 C16 119.5(4) . .
C14 C15 H15A 120.2 . .
C16 C15 H15A 120.2 . .
C17 C16 C15 119.1(4) . .
C17 C16 N1 121.8(4) . .
C15 C16 N1 119.0(4) . .
C16 C17 C18 121.2(4) . .
C16 C17 H17A 119.4 . .
C18 C17 H17A 119.4 . .
C13 C18 C17 119.9(4) . .
C13 C18 H18A 120.0 . .
C17 C18 H18A 120.0 . .
O1 C19 O2 126.0(4) . .
O1 C19 C1 115.2(4) . .
O2 C19 C1 118.8(4) . .
O5 C20 O6 125.7(4) . .
O5 C20 C13 116.3(3) . .
O6 C20 C13 118.1(3) . .
O4 C21 O3 124.4(4) . .
O4 C21 C7 119.9(4) . .
O3 C21 C7 115.6(4) . .
C27 C22 C23 119.2(4) . .
C27 C22 C40 119.3(4) . .
C23 C22 C40 121.6(4) . .
C24 C23 C22 120.0(4) . .
C24 C23 H23A 120.0 . .
C22 C23 H23A 120.0 . .
C23 C24 C25 120.7(4) . .
C23 C24 H24A 119.7 . .
C25 C24 H24A 119.7 . .
C26 C25 C24 119.3(4) . .
C26 C25 N2 120.4(4) . .
C24 C25 N2 120.3(4) . .
C25 C26 C27 120.7(4) . .
C25 C26 H26A 119.7 . .
C27 C26 H26A 119.7 . .
C22 C27 C26 120.0(4) . .
C22 C27 H27A 120.0 . .
C26 C27 H27A 120.0 . .
C29 C28 C33 118.7(4) . .
C29 C28 C41 122.1(4) . .
C33 C28 C41 119.2(4) . .
C28 C29 C30 122.3(4) . .
C28 C29 H29A 118.9 . .
C30 C29 H29A 118.9 . .
C31 C30 C29 120.0(4) . .
C31 C30 H30A 120.0 . .
C29 C30 H30A 120.0 . .
C30 C31 C32 118.6(4) . .
C30 C31 N2 121.3(4) . .
C32 C31 N2 120.1(4) . .
C31 C32 C33 121.6(4) . .
C31 C32 H32A 119.2 . .
C33 C32 H32A 119.2 . .
C28 C33 C32 118.8(4) . .
C28 C33 H33A 120.6 . .
C32 C33 H33A 120.6 . .
C35 C34 C39 118.9(3) . .
C35 C34 C42 119.2(4) . .
C39 C34 C42 121.8(4) . .
C34 C35 C36 119.8(4) . .
C34 C35 H35A 120.1 . .
C36 C35 H35A 120.1 . .
C37 C36 C35 121.8(4) . .
C37 C36 H36A 119.1 . .
C35 C36 H36A 119.1 . .
C36 C37 C38 117.2(4) . .
C36 C37 N2 121.5(4) . .
C38 C37 N2 121.3(4) . .
C39 C38 C37 121.5(4) . .
C39 C38 H38A 119.3 . .
C37 C38 H38A 119.3 . .
C34 C39 C38 120.6(4) . .
C34 C39 H39A 119.7 . .
C38 C39 H39A 119.7 . .
O8 C40 O7 124.4(4) . .
O8 C40 C22 119.5(4) . .
O7 C40 C22 116.0(4) . .
O9 C41 O10 123.2(4) . .
O9 C41 C28 119.0(4) . .
O10 C41 C28 117.8(4) . .
O11 C42 O12 123.5(4) . .
O11 C42 C34 120.0(4) . .
O12 C42 C34 116.5(4) . .
C44 C43 C45 119.3(4) . 3_464
C44 C43 H43A 120.3 . .
C45 C43 H43A 120.3 3_464 .
C45 C44 C43 120.0(4) . .
C45 C44 C46 120.4(5) . .
C43 C44 C46 119.6(4) . .
C44 C45 C43 120.6(4) . 3_464
C44 C45 N3 126.4(5) . .
C43 C45 N3 112.9(5) 3_464 .
O14 C46 O13 126.3(4) . .
O14 C46 C44 118.0(5) . .
O13 C46 C44 115.7(4) . .
O14 C46 Zn4 72.0(2) . .
O13 C46 Zn4 54.3(2) . .
C44 C46 Zn4 169.9(4) . .
C10 N1 C16 121.0(3) . .
C10 N1 C4 117.4(3) . .
C16 N1 C4 120.5(3) . .
C37 N2 C31 119.1(3) . .
C37 N2 C25 120.1(3) . .
C31 N2 C25 120.7(3) . .
C19 O1 Zn1 132.7(3) . .
C19 O2 Zn2 127.9(3) . 4_576
C21 O3 Zn1 129.5(3) . 3_565
C21 O4 Zn3 131.1(3) . 3_565
C20 O5 Zn1 123.7(3) . 4_566
C20 O6 Zn4 131.9(2) . 4_566
C40 O7 Zn3 112.5(3) . .
C40 O8 Zn4 128.7(3) . .
C41 O9 Zn3 131.1(3) . 4_575
C41 O10 Zn2 129.6(3) . .
C42 O11 Zn4 129.4(3) . 3_464
C42 O12 Zn2 115.9(3) . 2_443
C46 O13 Zn4 95.9(3) . .
C46 O14 Zn4 78.9(3) . .
Zn3 O15 Zn1 108.15(10) . .
Zn3 O15 Zn2 112.16(11) . 4_576
Zn1 O15 Zn2 107.30(10) . 4_576
Zn3 O15 Zn4 112.59(10) . .
Zn1 O15 Zn4 104.92(10) . .
Zn2 O15 Zn4 111.27(10) 4_576 .
O5 Zn1 O15 117.93(9) 4_565 .
O5 Zn1 O1 103.81(12) 4_565 .
O15 Zn1 O1 111.28(10) . .
O5 Zn1 O3 108.65(12) 4_565 3_565
O15 Zn1 O3 112.80(11) . 3_565
O1 Zn1 O3 100.63(12) . 3_565
O5 Zn1 Zn4 80.58(7) 4_565 .
O15 Zn1 Zn4 38.30(6) . .
O1 Zn1 Zn4 133.21(9) . .
O3 Zn1 Zn4 122.41(8) 3_565 .
O5 Zn1 Zn3 137.88(7) 4_565 .
O15 Zn1 Zn3 35.82(7) . .
O1 Zn1 Zn3 116.28(9) . .
O3 Zn1 Zn3 77.18(9) 3_565 .
Zn4 Zn1 Zn3 63.071(14) . .
O5 Zn1 Zn2 120.46(8) 4_565 4_576
O15 Zn1 Zn2 36.53(6) . 4_576
O1 Zn1 Zn2 75.93(8) . 4_576
O3 Zn1 Zn2 130.28(9) 3_565 4_576
Zn4 Zn1 Zn2 62.94(2) . 4_576
Zn3 Zn1 Zn2 61.890(14) . 4_576
O12 Zn2 O15 120.82(10) 2_453 4_575
O12 Zn2 O10 105.71(12) 2_453 .
O15 Zn2 O10 108.07(11) 4_575 .
O12 Zn2 O2 105.51(11) 2_453 4_575
O15 Zn2 O2 112.27(10) 4_575 4_575
O10 Zn2 O2 102.86(11) . 4_575
O12 Zn2 Zn1 125.34(9) 2_453 4_575
O15 Zn2 Zn1 36.17(6) 4_575 4_575
O10 Zn2 Zn1 127.27(8) . 4_575
O2 Zn2 Zn1 77.43(8) 4_575 4_575
O15 Zn3 O7 119.72(10) . .
O15 Zn3 O4 112.31(10) . 3_565
O7 Zn3 O4 107.39(11) . 3_565
O15 Zn3 O9 107.50(10) . 4_576
O7 Zn3 O9 107.23(12) . 4_576
O4 Zn3 O9 100.94(11) 3_565 4_576
O15 Zn3 Zn1 36.03(6) . .
O7 Zn3 Zn1 135.04(9) . .
O4 Zn3 Zn1 76.29(8) 3_565 .
O9 Zn3 Zn1 116.14(8) 4_576 .
O15 Zn4 O6 107.71(9) . 4_565
O15 Zn4 O13 154.82(11) . .
O6 Zn4 O13 97.48(12) 4_565 .
O15 Zn4 O8 90.01(9) . .
O6 Zn4 O8 94.74(11) 4_565 .
O13 Zn4 O8 88.12(10) . .
O15 Zn4 O11 90.75(9) . 3_464
O6 Zn4 O11 94.67(11) 4_565 3_464
O13 Zn4 O11 86.89(10) . 3_464
O8 Zn4 O11 169.85(10) . 3_464
O15 Zn4 O14 95.83(10) . .
O6 Zn4 O14 156.42(10) 4_565 .
O13 Zn4 O14 58.98(11) . .
O8 Zn4 O14 86.39(10) . .
O11 Zn4 O14 83.47(10) 3_464 .
O15 Zn4 C46 124.93(15) . .
O6 Zn4 C46 127.35(15) 4_565 .
O13 Zn4 C46 29.89(13) . .
O8 Zn4 C46 87.13(12) . .
O11 Zn4 C46 84.15(12) 3_464 .
O14 Zn4 C46 29.09(12) . .
O15 Zn4 Zn1 36.78(6) . .
O6 Zn4 Zn1 71.06(7) 4_565 .
O13 Zn4 Zn1 168.06(10) . .
O8 Zn4 Zn1 96.00(6) . .
O11 Zn4 Zn1 90.65(6) 3_464 .
O14 Zn4 Zn1 132.32(8) . .
C46 Zn4 Zn1 161.13(13) . .
O17 N3 O16 119.3(7) . .
O17 N3 C45 119.9(8) . .
O16 N3 C45 120.6(8) . .

loop_
_geom_bond_atom_site_label_1
_geom_bond_atom_site_label_2
_geom_bond_distance
_geom_bond_site_symmetry_2
C1 C2 1.347(5) .
C1 C6 1.392(5) .
C1 C19 1.489(5) .
C2 C3 1.385(5) .
C2 H2A 0.9300 .
C3 C4 1.374(5) .
C3 H3A 0.9300 .
C4 C5 1.369(5) .
C4 N1 1.437(4) .
C5 C6 1.393(4) .
C5 H5A 0.9300 .
C6 H6A 0.9300 .
C7 C8 1.364(5) .
C7 C12 1.385(5) .
C7 C21 1.489(5) .
C8 C9 1.376(5) .
C8 H8A 0.9300 .
C9 C10 1.371(6) .
C9 H9A 0.9300 .
C10 C11 1.383(5) .
C10 N1 1.427(4) .
C11 C12 1.378(5) .
C11 H11A 0.9300 .
C12 H12A 0.9300 .
C13 C18 1.375(4) .
C13 C14 1.394(5) .
C13 C20 1.511(5) .
C14 C15 1.360(5) .
C14 H14A 0.9300 .
C15 C16 1.392(5) .
C15 H15A 0.9300 .
C16 C17 1.371(5) .
C16 N1 1.427(5) .
C17 C18 1.384(5) .
C17 H17A 0.9300 .
C18 H18A 0.9300 .
C19 O1 1.237(4) .
C19 O2 1.256(4) .
C20 O5 1.253(4) .
C20 O6 1.255(4) .
C21 O4 1.249(4) .
C21 O3 1.275(5) .
C22 C27 1.380(5) .
C22 C23 1.380(5) .
C22 C40 1.524(5) .
C23 C24 1.368(5) .
C23 H23A 0.9300 .
C24 C25 1.382(5) .
C24 H24A 0.9300 .
C25 C26 1.355(5) .
C25 N2 1.427(4) .
C26 C27 1.381(5) .
C26 H26A 0.9300 .
C27 H27A 0.9300 .
C28 C29 1.359(5) .
C28 C33 1.387(5) .
C28 C41 1.474(5) .
C29 C30 1.382(5) .
C29 H29A 0.9300 .
C30 C31 1.372(5) .
C30 H30A 0.9300 .
C31 C32 1.372(5) .
C31 N2 1.421(4) .
C32 C33 1.406(5) .
C32 H32A 0.9300 .
C33 H33A 0.9300 .
C34 C35 1.373(5) .
C34 C39 1.373(5) .
C34 C42 1.508(5) .
C35 C36 1.399(5) .
C35 H35A 0.9300 .
C36 C37 1.369(5) .
C36 H36A 0.9300 .
C37 C38 1.385(5) .
C37 N2 1.406(4) .
C38 C39 1.382(5) .
C38 H38A 0.9300 .
C39 H39A 0.9300 .
C40 O8 1.239(5) .
C40 O7 1.276(4) .
C41 O9 1.261(4) .
C41 O10 1.266(4) .
C42 O11 1.248(4) .
C42 O12 1.266(4) .
C43 C44 1.376(6) .
C43 C45 1.399(5) 3_464
C43 H43A 0.9300 .
C44 C45 1.361(5) .
C44 C46 1.550(5) .
C45 C43 1.399(5) 3_464
C45 N3 1.4687(11) .
C46 O14 1.242(5) .
C46 O13 1.256(5) .
C46 Zn4 2.506(4) .
O1 Zn1 1.945(3) .
O2 Zn2 1.990(2) 4_576
O3 Zn1 1.948(3) 3_565
O4 Zn3 1.967(2) 3_565
O5 Zn1 1.920(2) 4_566
O6 Zn4 2.006(2) 4_566
O7 Zn3 1.944(2) .
O8 Zn4 2.185(3) .
O9 Zn3 1.978(3) 4_575
O10 Zn2 1.974(3) .
O11 Zn4 2.194(3) 3_464
O12 Zn2 1.932(2) 2_443
O13 Zn4 2.045(3) .
O14 Zn4 2.430(3) .
O15 Zn3 1.923(2) .
O15 Zn1 1.932(2) .
O15 Zn2 1.949(2) 4_576
O15 Zn4 2.001(2) .
Zn1 O5 1.920(2) 4_565
Zn1 O3 1.948(3) 3_565
Zn1 Zn4 3.1188(8) .
Zn1 Zn3 3.1217(10) .
Zn1 Zn2 3.1259(10) 4_576
Zn2 O12 1.932(2) 2_453
Zn2 O15 1.949(2) 4_575
Zn2 O2 1.990(2) 4_575
Zn2 Zn1 3.1259(10) 4_575
Zn3 O4 1.967(2) 3_565
Zn3 O9 1.978(3) 4_576
Zn4 O6 2.006(2) 4_565
Zn4 O11 2.194(3) 3_464
N3 O17 1.2114(11) .
N3 O16 1.2118(11) .

loop_
_platon_squeeze_void_nr
_platon_squeeze_void_average_x
_platon_squeeze_void_average_y
_platon_squeeze_void_average_z
_platon_squeeze_void_volume
_platon_squeeze_void_count_electrons
_platon_squeeze_void_content
1 -0.005 -0.010 -0.002 9294 2907 ' '
